data_7009517
loop_
_publ_author_name
'Rheingold, Arnold L.'
'Incarvito, Christopher D.'
'Trofimenko, Swiatoslaw'

_publ_section_title
;
 Hydrotris[3-(carboxypyrrolidido)pyrazol-1-yl]borate, the first proven
 N3O3-hexadentate homoscorpionate ligand
;
_journal_issue 8
_journal_name_full 'Journal of the Chemical Society, Dalton Transactions'
_journal_page_first 1233
_journal_paper_doi 10.1039/b001651i
_journal_year 2000
_chemical_formula_sum 'C54 H68 B2 F6 La N18 O10 P'
_chemical_formula_weight 1434.76
_chemical_name_systematic
; 
 ? 
;
_space_group_IT_number 15
_symmetry_cell_setting monoclinic
_symmetry_space_group_name_Hall '-C 2yc'
_symmetry_space_group_name_H-M 'C 1 2/c 1'
_atom_sites_solution_hydrogens geom
_atom_sites_solution_primary direct
_atom_sites_solution_secondary difmap
_audit_creation_method SHELXL-97
_cell_angle_alpha 90.00
_cell_angle_beta 101.1056(5)
_cell_angle_gamma 90.00
_cell_formula_units_Z 8
_cell_length_a 25.7439(3)
_cell_length_b 19.9574(2)
_cell_length_c 25.7150(3)
_cell_measurement_temperature 173(2)
_cell_volume 12964.5(3)
_computing_cell_refinement 'Bruker SMART'
_computing_data_collection 'Bruker SMART'
_computing_data_reduction 'Bruker SHELXTL'
_computing_molecular_graphics 'Bruker SHELXTL'
_computing_publication_material 'Bruker SHELXTL'
_computing_structure_refinement 'SHELXL-97 (Sheldrick, 1997)'
_computing_structure_solution 'SHELXS-97 (Sheldrick, 1990)'
_diffrn_ambient_temperature 173(2)
_diffrn_measured_fraction_theta_full 0.891
_diffrn_measured_fraction_theta_max 0.891
_diffrn_measurement_device_type 'CCD area detector'
_diffrn_measurement_method 'phi and omega scans'
_diffrn_radiation_monochromator graphite
_diffrn_radiation_source 'fine-focus sealed tube'
_diffrn_radiation_type MoK\a
_diffrn_radiation_wavelength 0.71073
_diffrn_reflns_av_R_equivalents 0.0396
_diffrn_reflns_av_sigmaI/netI 0.0355
_diffrn_reflns_limit_h_max 30
_diffrn_reflns_limit_h_min -29
_diffrn_reflns_limit_k_max 21
_diffrn_reflns_limit_k_min -16
_diffrn_reflns_limit_l_max 29
_diffrn_reflns_limit_l_min -30
_diffrn_reflns_number 23373
_diffrn_reflns_theta_full 25.00
_diffrn_reflns_theta_max 25.00
_diffrn_reflns_theta_min 1.30
_exptl_absorpt_coefficient_mu 0.770
_exptl_absorpt_correction_T_max 0.8019
_exptl_absorpt_correction_T_min 0.6552
_exptl_absorpt_correction_type 'Empirical from SADABS'
_exptl_crystal_colour Colorless
_exptl_crystal_density_diffrn 1.470
_exptl_crystal_density_method 'not measured'
_exptl_crystal_description Block
_exptl_crystal_F_000 5872
_exptl_crystal_size_max 0.60
_exptl_crystal_size_mid 0.40
_exptl_crystal_size_min 0.30
_refine_diff_density_max 1.416
_refine_diff_density_min -1.235
_refine_diff_density_rms 0.135
_refine_ls_extinction_method none
_refine_ls_goodness_of_fit_ref 2.205
_refine_ls_hydrogen_treatment mixed
_refine_ls_matrix_type full
_refine_ls_number_parameters 739
_refine_ls_number_reflns 10194
_refine_ls_number_restraints 0
_refine_ls_restrained_S_all 2.205
_refine_ls_R_factor_all 0.0818
_refine_ls_R_factor_gt 0.0781
_refine_ls_shift/su_max 0.338
_refine_ls_shift/su_mean 0.015
_refine_ls_structure_factor_coef Fsqd
_refine_ls_weighting_details 'calc w=1/[\s^2^(Fo^2^)+(0.1000P)^2^+0.0000P] where P=(Fo^2^+2Fc^2^)/3'
_refine_ls_weighting_scheme calc
_refine_ls_wR_factor_gt 0.2581
_refine_ls_wR_factor_ref 0.2616
_reflns_number_gt 9581
_reflns_number_total 10194
_reflns_threshold_expression >2sigma(I)
_cod_data_source_file b001651i.txt
_cod_data_source_block trof86
_cod_depositor_comments
;
The following automatic conversions were performed:
'_symmetry_cell_setting' value 'Monoclinic' changed to 'monoclinic'
according to '/home/saulius/struct/CIF-dictionaries/cif_core.dic'
dictionary named 'cif_core.dic' version 2.4.1 from 2010-06-29.

Automatic conversion script
Id: cif_fix_enum 1527 2010-12-29 10:47:43Z saulius 
;
_cod_original_sg_symbol_H-M C2/c
_cod_database_code 7009517

loop_
_symmetry_equiv_pos_as_xyz
'x, y, z'
'-x, y, -z+1/2'
'x+1/2, y+1/2, z'
'-x+1/2, y+1/2, -z+1/2'
'-x, -y, -z'
'x, -y, z-1/2'
'-x+1/2, -y+1/2, -z'
'x+1/2, -y+1/2, z-1/2'

loop_
_atom_site_label
_atom_site_type_symbol
_atom_site_fract_x
_atom_site_fract_y
_atom_site_fract_z
_atom_site_U_iso_or_equiv
_atom_site_adp_type
_atom_site_occupancy
_atom_site_symmetry_multiplicity
_atom_site_calc_flag
_atom_site_refinement_flags
_atom_site_disorder_assembly
_atom_site_disorder_group
La1 La 0.670513(12) 1.137653(17) -0.863598(11) 0.0279(2) Uani 1 1 d . . .
O1 O 0.62572(19) 1.1494(3) -0.78255(17) 0.0445(12) Uani 1 1 d . . .
O2 O 0.68049(19) 1.0393(3) -0.93149(17) 0.0442(12) Uani 1 1 d . . .
O3 O 0.68206(19) 1.2106(3) -0.94419(18) 0.0491(12) Uani 1 1 d . . .
O4 O 0.66151(18) 1.0221(2) -0.82122(18) 0.0443(12) Uani 1 1 d . . .
O5 O 0.67202(18) 1.2624(2) -0.83315(19) 0.0448(11) Uani 1 1 d . . .
O6 O 0.5481(5) 1.1716(10) -1.1774(4) 0.189(7) Uani 1 1 d . . .
N1 N 0.7304(2) 1.1472(3) -0.7680(2) 0.0447(15) Uani 1 1 d . . .
N2 N 0.7844(2) 1.1447(3) -0.7494(2) 0.0368(13) Uani 1 1 d . . .
N3 N 0.6254(3) 1.2021(4) -0.7032(3) 0.068(2) Uani 1 1 d . . .
N4 N 0.7606(2) 1.0611(3) -0.8526(2) 0.0403(13) Uani 1 1 d . . .
N5 N 0.8101(2) 1.0701(3) -0.8217(2) 0.0453(15) Uani 1 1 d . . .
N6 N 0.7037(3) 0.9313(4) -0.9450(3) 0.0620(19) Uani 1 1 d . . .
N7 N 0.7640(2) 1.1974(3) -0.8649(2) 0.0414(13) Uani 1 1 d . . .
N8 N 0.8115(2) 1.1936(4) -0.8317(3) 0.0520(16) Uani 1 1 d . . .
N9 N 0.7058(3) 1.3140(4) -0.9676(3) 0.0573(18) Uani 1 1 d . . .
N10 N 0.57740(18) 1.0679(3) -0.89213(18) 0.0286(11) Uani 1 1 d . . .
N11 N 0.5284(2) 1.0827(3) -0.9204(3) 0.0432(15) Uani 1 1 d . . .
N12 N 0.6299(3) 0.9162(3) -0.8221(3) 0.0559(18) Uani 1 1 d . . .
N13 N 0.58308(18) 1.2194(3) -0.89554(18) 0.0304(11) Uani 1 1 d . . .
N14 N 0.5333(2) 1.2100(3) -0.9257(2) 0.0426(14) Uani 1 1 d . . .
N15 N 0.6495(2) 1.3708(3) -0.8380(3) 0.0421(14) Uani 1 1 d . . .
N16 N 0.5372(2) 1.1438(4) -1.0058(2) 0.0514(19) Uani 1 1 d . . .
N17 N 0.5186(3) 1.1848(5) -1.0449(3) 0.092(3) Uani 1 1 d . . .
H17A H 0.4929 1.2141 -1.0460 0.110 Uiso 1 1 calc R . .
N18 N 0.5193(5) 1.2579(7) -1.1459(8) 0.131(6) Uani 1 1 d . . .
B1 B 0.8222(3) 1.1355(4) -0.7898(4) 0.044(2) Uani 1 1 d . . .
H20A H 0.8600 1.1363 -0.7709 0.053 Uiso 1 1 calc R . .
B2 B 0.5134(3) 1.1457(4) -0.9547(3) 0.0355(18) Uani 1 1 d . . .
H30C H 0.4740 1.1480 -0.9651 0.043 Uiso 1 1 calc R . .
C1 C 0.7106(3) 1.1593(4) -0.7249(3) 0.0473(17) Uani 1 1 d . . .
C2 C 0.7486(3) 1.1610(5) -0.6780(3) 0.065(2) Uani 1 1 d . . .
H2A H 0.7438 1.1679 -0.6427 0.078 Uiso 1 1 calc R . .
C3 C 0.7950(3) 1.1501(4) -0.6963(3) 0.0473(18) Uani 1 1 d . . .
H3A H 0.8292 1.1470 -0.6746 0.057 Uiso 1 1 calc R . .
C4 C 0.6516(3) 1.1684(6) -0.7373(3) 0.063(2) Uani 1 1 d . . .
C5 C 0.5674(3) 1.2116(6) -0.7178(4) 0.076(3) Uani 1 1 d . . .
H5A H 0.5493 1.1693 -0.7305 0.091 Uiso 1 1 calc R . .
H5B H 0.5582 1.2465 -0.7454 0.091 Uiso 1 1 calc R . .
C6 C 0.5533(5) 1.2338(10) -0.6660(5) 0.135(6) Uani 1 1 d . . .
H6A H 0.5221 1.2638 -0.6719 0.162 Uiso 1 1 calc R . .
H6B H 0.5463 1.1949 -0.6443 0.162 Uiso 1 1 calc R . .
C7 C 0.6025(6) 1.2703(11) -0.6406(6) 0.166(9) Uani 1 1 d . . .
H7A H 0.6016 1.3166 -0.6546 0.199 Uiso 1 1 calc R . .
H7B H 0.6045 1.2728 -0.6018 0.199 Uiso 1 1 calc R . .
C8 C 0.6477(4) 1.2363(8) -0.6515(4) 0.102(4) Uani 1 1 d . . .
H8A H 0.6615 1.2034 -0.6234 0.122 Uiso 1 1 calc R . .
H8B H 0.6762 1.2681 -0.6554 0.122 Uiso 1 1 calc R . .
C9 C 0.7628(3) 1.0049(4) -0.8811(2) 0.0392(15) Uani 1 1 d . . .
C10 C 0.8147(3) 0.9760(5) -0.8669(3) 0.061(2) Uani 1 1 d . . .
H10A H 0.8270 0.9357 -0.8799 0.074 Uiso 1 1 calc R . .
C11 C 0.8426(3) 1.0195(4) -0.8301(3) 0.053(2) Uani 1 1 d . . .
H11A H 0.8787 1.0148 -0.8134 0.063 Uiso 1 1 calc R . .
C12 C 0.7136(3) 0.9920(4) -0.9197(3) 0.0446(16) Uani 1 1 d . . .
C13 C 0.7363(5) 0.8716(5) -0.9332(6) 0.097(4) Uani 1 1 d . . .
H13A H 0.7460 0.8641 -0.8945 0.116 Uiso 1 1 calc R . .
H13B H 0.7690 0.8754 -0.9479 0.116 Uiso 1 1 calc R . .
C14 C 0.7024(7) 0.8168(10) -0.9592(12) 0.217(15) Uani 1 1 d . . .
H14A H 0.7238 0.7833 -0.9742 0.261 Uiso 1 1 calc R . .
H14B H 0.6841 0.7942 -0.9335 0.261 Uiso 1 1 calc R . .
C15 C 0.6640(7) 0.8489(7) -1.0014(8) 0.156(9) Uani 1 1 d . . .
H15A H 0.6298 0.8249 -1.0065 0.187 Uiso 1 1 calc R . .
H15B H 0.6771 0.8476 -1.0351 0.187 Uiso 1 1 calc R . .
C16 C 0.6566(4) 0.9212(5) -0.9855(4) 0.078(3) Uani 1 1 d . . .
H16A H 0.6558 0.9522 -1.0158 0.094 Uiso 1 1 calc R . .
H16B H 0.6239 0.9268 -0.9711 0.094 Uiso 1 1 calc R . .
C17 C 0.7658(3) 1.2487(4) -0.8976(3) 0.0482(18) Uani 1 1 d . . .
C18 C 0.8171(3) 1.2768(5) -0.8883(3) 0.069(3) Uani 1 1 d . . .
H18A H 0.8301 1.3119 -0.9072 0.083 Uiso 1 1 calc R . .
C19 C 0.8438(3) 1.2415(5) -0.8452(4) 0.072(3) Uani 1 1 d . . .
H19A H 0.8793 1.2495 -0.8278 0.087 Uiso 1 1 calc R . .
C20 C 0.7157(3) 1.2590(5) -0.9384(3) 0.055(2) Uani 1 1 d . . .
C21 C 0.7403(4) 1.3774(5) -0.9648(4) 0.072(3) Uani 1 1 d . . .
H21A H 0.7537 1.3915 -0.9278 0.086 Uiso 1 1 calc R . .
H21B H 0.7704 1.3711 -0.9832 0.086 Uiso 1 1 calc R . .
C22 C 0.7000(6) 1.4268(6) -0.9941(6) 0.111(5) Uani 1 1 d . . .
H22A H 0.6808 1.4492 -0.9691 0.133 Uiso 1 1 calc R . .
H22B H 0.7177 1.4614 -1.0120 0.133 Uiso 1 1 calc R . .
C23 C 0.6640(5) 1.3883(7) -1.0323(5) 0.093(3) Uani 1 1 d . . .
H23A H 0.6792 1.3804 -1.0643 0.112 Uiso 1 1 calc R . .
H23B H 0.6300 1.4123 -1.0428 0.112 Uiso 1 1 calc R . .
C24 C 0.6556(4) 1.3225(6) -1.0060(3) 0.081(3) Uani 1 1 d . . .
H24A H 0.6251 1.3250 -0.9878 0.097 Uiso 1 1 calc R . .
H24B H 0.6499 1.2854 -1.0320 0.097 Uiso 1 1 calc R . .
C25 C 0.5749(3) 1.0067(4) -0.8700(3) 0.054(2) Uani 1 1 d . . .
C26 C 0.5220(4) 0.9844(6) -0.8802(7) 0.154(9) Uani 1 1 d . . .
H26A H 0.5086 0.9439 -0.8685 0.185 Uiso 1 1 calc R . .
C27 C 0.4927(4) 1.0359(6) -0.9122(6) 0.110(5) Uani 1 1 d . . .
H27A H 0.4555 1.0369 -0.9251 0.132 Uiso 1 1 calc R . .
C28 C 0.6239(3) 0.9809(3) -0.8374(3) 0.0408(16) Uani 1 1 d . . .
C29 C 0.5908(4) 0.8604(5) -0.8379(6) 0.088(4) Uani 1 1 d . . .
H29A H 0.5814 0.8560 -0.8769 0.106 Uiso 1 1 calc R . .
H29B H 0.5582 0.8679 -0.8237 0.106 Uiso 1 1 calc R . .
C30 C 0.6204(4) 0.7992(5) -0.8131(6) 0.100(4) Uani 1 1 d . . .
H30A H 0.6003 0.7781 -0.7882 0.120 Uiso 1 1 calc R . .
H30B H 0.6232 0.7661 -0.8411 0.120 Uiso 1 1 calc R . .
C31 C 0.6740(6) 0.8169(7) -0.7843(10) 0.224(15) Uani 1 1 d . . .
H31A H 0.7011 0.7938 -0.8004 0.269 Uiso 1 1 calc R . .
H31B H 0.6786 0.8030 -0.7468 0.269 Uiso 1 1 calc R . .
C32 C 0.6803(3) 0.8931(4) -0.7881(4) 0.058(2) Uani 1 1 d . . .
H32A H 0.6852 0.9140 -0.7525 0.070 Uiso 1 1 calc R . .
H32B H 0.7110 0.9045 -0.8044 0.070 Uiso 1 1 calc R . .
C33 C 0.5871(3) 1.2866(3) -0.8829(3) 0.0382(15) Uani 1 1 d . . .
C34 C 0.5413(3) 1.3221(5) -0.9095(4) 0.065(2) Uani 1 1 d . . .
H34A H 0.5351 1.3690 -0.9095 0.078 Uiso 1 1 calc R . .
C35 C 0.5079(3) 1.2730(5) -0.9349(4) 0.060(2) Uani 1 1 d . . .
H35A H 0.4735 1.2804 -0.9554 0.072 Uiso 1 1 calc R . .
C36 C 0.6389(2) 1.3069(4) -0.8498(3) 0.0398(17) Uani 1 1 d . . .
C37 C 0.7020(3) 1.3919(4) -0.8054(3) 0.055(2) Uani 1 1 d . . .
H37A H 0.7065 1.3738 -0.7690 0.066 Uiso 1 1 calc R . .
H37B H 0.7316 1.3756 -0.8216 0.066 Uiso 1 1 calc R . .
C38 C 0.7005(5) 1.4661(5) -0.8049(6) 0.114(5) Uani 1 1 d . . .
H38A H 0.7137 1.4828 -0.7685 0.137 Uiso 1 1 calc R . .
H38B H 0.7236 1.4842 -0.8283 0.137 Uiso 1 1 calc R . .
C39 C 0.6469(4) 1.4883(6) -0.8232(6) 0.097(4) Uani 1 1 d . . .
H39A H 0.6463 1.5267 -0.8477 0.116 Uiso 1 1 calc R . .
H39B H 0.6312 1.5027 -0.7928 0.116 Uiso 1 1 calc R . .
C40 C 0.6156(4) 1.4299(5) -0.8518(4) 0.072(3) Uani 1 1 d . . .
H40A H 0.5816 1.4242 -0.8397 0.087 Uiso 1 1 calc R . .
H40B H 0.6082 1.4373 -0.8906 0.087 Uiso 1 1 calc R . .
C41 C 0.5471(4) 1.1727(8) -1.0837(3) 0.099(5) Uani 1 1 d . . .
C42 C 0.5843(5) 1.1227(8) -1.0694(4) 0.109(5) Uani 1 1 d . . .
H42A H 0.6091 1.1053 -1.0889 0.131 Uiso 1 1 calc R . .
C43 C 0.5763(3) 1.1044(5) -1.0193(3) 0.065(2) Uani 1 1 d . . .
H43A H 0.5950 1.0701 -0.9978 0.079 Uiso 1 1 calc R . .
C44 C 0.5359(5) 1.2085(15) -1.1339(6) 0.160(10) Uani 1 1 d . . .
C45 C 0.5110(5) 1.3062(9) -1.1109(7) 0.105(5) Uani 1 1 d . . .
H45A H 0.5415 1.3048 -1.0808 0.126 Uiso 1 1 calc R . .
H45B H 0.4794 1.2929 -1.0968 0.126 Uiso 1 1 calc R . .
C46 C 0.5033(10) 1.3797(15) -1.1287(17) 0.237(16) Uani 1 1 d . . .
H46A H 0.4753 1.4037 -1.1147 0.284 Uiso 1 1 calc R . .
H46B H 0.5364 1.4062 -1.1242 0.284 Uiso 1 1 calc R . .
C47 C 0.4871(10) 1.3532(10) -1.1784(10) 0.146(7) Uani 1 1 d . . .
H47A H 0.4943 1.3883 -1.2032 0.175 Uiso 1 1 calc R . .
H47B H 0.4481 1.3499 -1.1834 0.175 Uiso 1 1 calc R . .
C48 C 0.5054(7) 1.2859(11) -1.2006(7) 0.140(6) Uani 1 1 d . . .
H48A H 0.4765 1.2614 -1.2239 0.168 Uiso 1 1 calc R . .
H48B H 0.5363 1.2911 -1.2181 0.168 Uiso 1 1 calc R . .
P1 P 0.6400(3) 1.3759(4) 0.5276(2) 0.178(3) Uani 1 1 d . . .
F1 F 0.6368(11) 1.3168(7) 0.4926(7) 0.329(14) Uani 1 1 d . . .
F2 F 0.7011(11) 1.3700(14) 0.5500(10) 0.387(19) Uani 1 1 d . . .
F3 F 0.6366(10) 1.4372(12) 0.5633(9) 0.342(13) Uani 1 1 d . . .
F4 F 0.5779(8) 1.3825(12) 0.5044(9) 0.301(12) Uani 1 1 d . . .
F5 F 0.6298(9) 1.3357(14) 0.5776(8) 0.335(13) Uani 1 1 d . . .
F6 F 0.6483(8) 1.4261(7) 0.4827(5) 0.247(7) Uani 1 1 d . . .

loop_
_atom_site_aniso_label
_atom_site_aniso_U_11
_atom_site_aniso_U_22
_atom_site_aniso_U_33
_atom_site_aniso_U_23
_atom_site_aniso_U_13
_atom_site_aniso_U_12
La1 0.0268(3) 0.0268(4) 0.0282(3) 0.00124(11) 0.00063(16) -0.00483(12)
O1 0.040(3) 0.062(3) 0.029(2) 0.003(2) 0.0009(19) -0.001(2)
O2 0.051(3) 0.037(3) 0.039(2) -0.011(2) -0.006(2) 0.004(2)
O3 0.047(3) 0.057(4) 0.045(2) 0.011(2) 0.012(2) -0.005(2)
O4 0.047(3) 0.031(3) 0.047(2) 0.006(2) -0.010(2) -0.010(2)
O5 0.043(3) 0.029(3) 0.057(3) -0.007(2) -0.003(2) -0.004(2)
O6 0.123(8) 0.37(2) 0.077(6) 0.055(9) 0.013(6) -0.112(11)
N1 0.029(3) 0.057(4) 0.043(3) -0.005(3) -0.005(2) 0.010(2)
N2 0.035(3) 0.027(4) 0.040(3) -0.005(2) -0.011(2) -0.001(2)
N3 0.069(4) 0.078(6) 0.052(4) -0.009(3) -0.002(3) 0.020(4)
N4 0.037(3) 0.042(4) 0.042(3) -0.005(2) 0.008(2) -0.006(2)
N5 0.033(3) 0.061(5) 0.039(3) 0.000(3) -0.003(2) 0.008(3)
N6 0.060(4) 0.047(5) 0.078(5) -0.023(4) 0.010(3) 0.000(3)
N7 0.033(3) 0.044(4) 0.047(3) 0.008(3) 0.007(2) -0.013(2)
N8 0.030(3) 0.060(5) 0.064(4) -0.002(3) 0.004(3) -0.015(3)
N9 0.060(4) 0.060(5) 0.056(4) 0.028(3) 0.023(3) 0.000(3)
N10 0.025(2) 0.026(3) 0.031(2) 0.008(2) -0.0010(18) -0.007(2)
N11 0.025(3) 0.036(4) 0.060(4) 0.009(3) -0.011(2) -0.015(2)
N12 0.052(4) 0.026(4) 0.079(4) 0.018(3) -0.016(3) -0.008(3)
N13 0.028(2) 0.035(3) 0.028(2) 0.013(2) 0.0045(18) -0.002(2)
N14 0.032(3) 0.040(4) 0.051(3) -0.001(3) -0.004(2) -0.001(2)
N15 0.045(3) 0.019(4) 0.059(4) -0.004(2) 0.002(3) -0.006(2)
N16 0.036(3) 0.093(6) 0.023(3) 0.010(3) -0.003(2) -0.020(3)
N17 0.047(4) 0.170(9) 0.048(4) 0.057(5) -0.017(3) -0.036(5)
N18 0.092(8) 0.068(10) 0.213(17) 0.067(10) -0.021(9) -0.032(6)
B1 0.031(4) 0.039(6) 0.057(5) -0.007(3) -0.007(4) -0.001(3)
B2 0.030(4) 0.044(5) 0.030(4) 0.012(3) 0.000(3) -0.008(3)
C1 0.045(4) 0.056(5) 0.037(3) 0.005(3) -0.004(3) 0.008(3)
C2 0.057(5) 0.095(7) 0.035(4) -0.001(4) -0.009(3) 0.016(5)
C3 0.053(4) 0.037(5) 0.042(4) -0.002(3) -0.017(3) 0.015(3)
C4 0.036(4) 0.117(8) 0.037(4) 0.014(4) 0.009(3) 0.013(4)
C5 0.061(5) 0.096(8) 0.074(6) -0.016(5) 0.021(4) 0.008(5)
C6 0.106(10) 0.237(19) 0.068(7) -0.032(9) 0.029(7) 0.063(11)
C7 0.106(10) 0.28(2) 0.101(10) -0.102(13) -0.006(8) 0.067(13)
C8 0.083(7) 0.167(13) 0.050(5) -0.051(7) 0.001(5) 0.004(7)
C9 0.046(4) 0.040(4) 0.029(3) 0.010(3) 0.001(2) 0.008(3)
C10 0.073(5) 0.064(6) 0.042(4) 0.005(4) -0.001(3) 0.028(4)
C11 0.045(4) 0.068(6) 0.042(4) 0.006(3) 0.002(3) 0.019(4)
C12 0.043(4) 0.034(5) 0.056(4) 0.000(3) 0.007(3) 0.003(3)
C13 0.078(7) 0.058(8) 0.153(12) -0.053(7) 0.020(7) 0.002(5)
C14 0.093(11) 0.115(16) 0.41(4) -0.13(2) -0.039(17) 0.016(10)
C15 0.146(13) 0.086(11) 0.204(18) -0.119(12) -0.046(13) 0.008(10)
C16 0.071(6) 0.072(7) 0.087(6) -0.050(5) 0.002(5) -0.010(5)
C17 0.046(4) 0.054(5) 0.046(4) 0.016(3) 0.012(3) -0.013(3)
C18 0.045(4) 0.087(7) 0.073(5) 0.038(5) 0.004(4) -0.026(4)
C19 0.054(5) 0.074(7) 0.086(6) 0.002(5) 0.006(4) -0.032(5)
C20 0.050(4) 0.077(6) 0.042(4) 0.019(4) 0.020(3) -0.007(4)
C21 0.097(7) 0.060(6) 0.072(6) 0.028(5) 0.048(5) 0.008(5)
C22 0.158(13) 0.061(8) 0.133(11) 0.052(8) 0.074(10) 0.041(8)
C23 0.107(9) 0.097(9) 0.079(7) 0.036(7) 0.025(6) 0.012(8)
C24 0.087(6) 0.108(9) 0.052(5) 0.046(5) 0.028(4) 0.019(6)
C25 0.045(4) 0.039(5) 0.069(5) 0.011(4) -0.011(3) -0.020(3)
C26 0.058(6) 0.077(9) 0.29(2) 0.124(11) -0.061(9) -0.044(6)
C27 0.068(6) 0.066(8) 0.180(13) 0.055(8) -0.019(7) -0.036(6)
C28 0.040(3) 0.024(4) 0.054(4) -0.002(3) -0.004(3) -0.014(3)
C29 0.060(6) 0.054(7) 0.132(10) 0.041(6) -0.030(6) -0.022(4)
C30 0.080(7) 0.034(7) 0.164(11) 0.039(6) -0.035(7) -0.013(5)
C31 0.139(13) 0.039(10) 0.41(3) 0.075(13) -0.158(18) -0.029(8)
C32 0.052(4) 0.043(6) 0.071(5) 0.013(4) -0.008(4) -0.001(4)
C33 0.039(3) 0.024(4) 0.050(4) -0.009(3) 0.005(3) 0.001(3)
C34 0.054(5) 0.041(6) 0.093(6) 0.010(4) -0.005(4) 0.008(4)
C35 0.041(4) 0.051(6) 0.082(6) -0.003(4) -0.006(4) 0.004(4)
C36 0.027(3) 0.046(5) 0.041(3) -0.005(3) -0.004(2) 0.007(3)
C37 0.051(4) 0.041(5) 0.067(5) -0.017(4) -0.003(4) -0.009(4)
C38 0.098(8) 0.020(7) 0.195(14) -0.036(7) -0.047(8) -0.003(5)
C39 0.077(7) 0.050(7) 0.150(11) -0.003(7) -0.012(7) 0.001(5)
C40 0.059(5) 0.061(7) 0.087(6) -0.014(5) -0.010(5) 0.008(5)
C41 0.068(6) 0.187(13) 0.032(4) 0.038(6) -0.015(4) -0.075(8)
C42 0.072(7) 0.205(15) 0.052(5) -0.036(7) 0.018(5) -0.090(9)
C43 0.060(5) 0.091(7) 0.048(4) -0.011(4) 0.015(4) -0.030(5)
C44 0.079(8) 0.32(3) 0.077(8) 0.101(13) -0.002(6) -0.060(13)
C45 0.078(8) 0.082(11) 0.148(13) 0.040(10) 0.003(8) -0.015(7)
C46 0.122(17) 0.20(3) 0.35(5) 0.09(3) -0.05(2) -0.023(17)
C47 0.17(2) 0.104(15) 0.166(19) 0.032(12) 0.036(16) -0.043(13)
C48 0.130(13) 0.152(18) 0.139(13) 0.033(13) 0.030(10) -0.025(12)
P1 0.232(8) 0.202(7) 0.098(3) -0.035(4) 0.027(4) -0.103(6)
F1 0.54(4) 0.108(10) 0.256(18) -0.039(10) -0.14(2) -0.008(15)
F2 0.30(3) 0.56(5) 0.23(2) -0.08(2) -0.13(2) 0.06(2)
F3 0.43(3) 0.31(2) 0.34(3) -0.16(2) 0.20(2) -0.18(2)
F4 0.246(19) 0.29(2) 0.31(2) 0.047(19) -0.071(18) -0.126(18)
F5 0.30(2) 0.46(3) 0.209(17) 0.05(2) -0.021(16) -0.22(2)
F6 0.40(2) 0.206(13) 0.160(10) 0.027(9) 0.107(13) -0.052(14)

loop_
_atom_type_symbol
_atom_type_description
_atom_type_scat_dispersion_real
_atom_type_scat_dispersion_imag
_atom_type_scat_source
C C 0.0033 0.0016 'International Tables Vol C Tables 4.2.6.8 and 6.1.1.4'
H H 0.0000 0.0000 'International Tables Vol C Tables 4.2.6.8 and 6.1.1.4'
B B 0.0013 0.0007 'International Tables Vol C Tables 4.2.6.8 and 6.1.1.4'
N N 0.0061 0.0033 'International Tables Vol C Tables 4.2.6.8 and 6.1.1.4'
O O 0.0106 0.0060 'International Tables Vol C Tables 4.2.6.8 and 6.1.1.4'
F F 0.0171 0.0103 'International Tables Vol C Tables 4.2.6.8 and 6.1.1.4'
P P 0.1023 0.0942 'International Tables Vol C Tables 4.2.6.8 and 6.1.1.4'
La La -0.2871 2.4523 'International Tables Vol C Tables 4.2.6.8 and 6.1.1.4'

loop_
_geom_angle_atom_site_label_1
_geom_angle_atom_site_label_2
_geom_angle_atom_site_label_3
_geom_angle
_geom_angle_site_symmetry_1
_geom_angle_site_symmetry_3
_geom_angle_publ_flag
O1 La1 O4 69.49(16) . . ?
O1 La1 O3 137.03(16) . . ?
O4 La1 O3 150.65(17) . . ?
O1 La1 O5 69.73(16) . . ?
O4 La1 O5 136.38(16) . . ?
O3 La1 O5 72.97(16) . . ?
O1 La1 N1 60.93(16) . . ?
O4 La1 N1 75.86(17) . . ?
O3 La1 N1 124.45(18) . . ?
O5 La1 N1 71.34(17) . . ?
O1 La1 O2 135.14(16) . . ?
O4 La1 O2 69.32(15) . . ?
O3 La1 O2 81.38(16) . . ?
O5 La1 O2 154.14(16) . . ?
N1 La1 O2 123.21(16) . . ?
O1 La1 N7 120.62(16) . . ?
O4 La1 N7 123.68(16) . . ?
O3 La1 N7 60.11(16) . . ?
O5 La1 N7 67.60(17) . . ?
N1 La1 N7 67.47(18) . . ?
O2 La1 N7 96.84(17) . . ?
O1 La1 N10 76.05(15) . . ?
O4 La1 N10 61.00(14) . . ?
O3 La1 N10 107.39(14) . . ?
O5 La1 N10 121.70(15) . . ?
N1 La1 N10 127.41(17) . . ?
O2 La1 N10 69.02(15) . . ?
N7 La1 N10 163.26(16) . . ?
O1 La1 N4 117.86(16) . . ?
O4 La1 N4 66.55(16) . . ?
O3 La1 N4 99.79(16) . . ?
O5 La1 N4 122.45(16) . . ?
N1 La1 N4 67.31(17) . . ?
O2 La1 N4 58.21(15) . . ?
N7 La1 N4 60.56(19) . . ?
N10 La1 N4 114.98(17) . . ?
O1 La1 N13 73.86(14) . . ?
O4 La1 N13 121.13(15) . . ?
O3 La1 N13 69.21(14) . . ?
O5 La1 N13 59.45(15) . . ?
N1 La1 N13 121.85(17) . . ?
O2 La1 N13 114.41(15) . . ?
N7 La1 N13 114.35(16) . . ?
N10 La1 N13 66.53(17) . . ?
N4 La1 N13 168.27(15) . . ?
C4 O1 La1 121.6(4) . . ?
C12 O2 La1 122.4(4) . . ?
C20 O3 La1 120.4(4) . . ?
C28 O4 La1 124.1(4) . . ?
C36 O5 La1 127.4(4) . . ?
C1 N1 N2 103.8(6) . . ?
C1 N1 La1 122.7(4) . . ?
N2 N1 La1 133.4(4) . . ?
C3 N2 N1 110.0(6) . . ?
C3 N2 B1 130.8(6) . . ?
N1 N2 B1 119.1(6) . . ?
C4 N3 C5 119.7(7) . . ?
C4 N3 C8 129.2(8) . . ?
C5 N3 C8 111.1(7) . . ?
C9 N4 N5 107.0(6) . . ?
C9 N4 La1 122.0(4) . . ?
N5 N4 La1 131.0(4) . . ?
C11 N5 N4 110.0(6) . . ?
C11 N5 B1 130.5(6) . . ?
N4 N5 B1 119.1(6) . . ?
C12 N6 C16 120.9(7) . . ?
C12 N6 C13 125.2(8) . . ?
C16 N6 C13 113.8(8) . . ?
C17 N7 N8 107.8(5) . . ?
C17 N7 La1 119.2(4) . . ?
N8 N7 La1 132.0(4) . . ?
N7 N8 C19 108.9(7) . . ?
N7 N8 B1 119.5(6) . . ?
C19 N8 B1 131.3(7) . . ?
C20 N9 C24 121.5(8) . . ?
C20 N9 C21 127.4(7) . . ?
C24 N9 C21 111.0(7) . . ?
C25 N10 N11 107.8(5) . . ?
C25 N10 La1 117.0(4) . . ?
N11 N10 La1 134.8(4) . . ?
C27 N11 N10 110.8(7) . . ?
C27 N11 B2 123.2(7) . . ?
N10 N11 B2 125.9(5) . . ?
C28 N12 C32 120.4(6) . . ?
C28 N12 C29 126.5(6) . . ?
C32 N12 C29 113.0(6) . . ?
N14 N13 C33 106.5(5) . . ?
N14 N13 La1 134.6(4) . . ?
C33 N13 La1 118.8(4) . . ?
N13 N14 C35 108.9(6) . . ?
N13 N14 B2 125.3(6) . . ?
C35 N14 B2 124.5(6) . . ?
C36 N15 C40 129.1(6) . . ?
C36 N15 C37 121.2(6) . . ?
C40 N15 C37 109.7(6) . . ?
N17 N16 C43 109.8(7) . . ?
N17 N16 B2 119.2(7) . . ?
C43 N16 B2 131.0(6) . . ?
N16 N17 C41 106.3(9) . . ?
C44 N18 C45 123(2) . . ?
C44 N18 C48 128(2) . . ?
C45 N18 C48 108.6(14) . . ?
N5 B1 N2 111.4(6) . . ?
N5 B1 N8 105.6(7) . . ?
N2 B1 N8 108.7(6) . . ?
N14 B2 N11 112.6(6) . . ?
N14 B2 N16 106.6(5) . . ?
N11 B2 N16 111.6(6) . . ?
N1 C1 C2 114.0(7) . . ?
N1 C1 C4 112.2(6) . . ?
C2 C1 C4 133.8(7) . . ?
C3 C2 C1 102.0(7) . . ?
N2 C3 C2 109.9(6) . . ?
O1 C4 N3 119.2(6) . . ?
O1 C4 C1 119.1(7) . . ?
N3 C4 C1 121.4(7) . . ?
N3 C5 C6 102.5(8) . . ?
C7 C6 C5 101.4(10) . . ?
C8 C7 C6 109.7(12) . . ?
C7 C8 N3 101.7(9) . . ?
N4 C9 C10 109.3(6) . . ?
N4 C9 C12 113.1(6) . . ?
C10 C9 C12 137.5(7) . . ?
C11 C10 C9 104.9(7) . . ?
N5 C11 C10 108.8(6) . . ?
O2 C12 N6 119.2(7) . . ?
O2 C12 C9 118.8(6) . . ?
N6 C12 C9 122.0(7) . . ?
N6 C13 C14 104.3(11) . . ?
C15 C14 C13 105.4(16) . . ?
C14 C15 C16 108.5(10) . . ?
N6 C16 C15 101.2(9) . . ?
N7 C17 C18 110.0(6) . . ?
N7 C17 C20 114.5(6) . . ?
C18 C17 C20 135.2(6) . . ?
C19 C18 C17 103.9(7) . . ?
N8 C19 C18 109.2(7) . . ?
O3 C20 N9 120.3(7) . . ?
O3 C20 C17 116.3(7) . . ?
N9 C20 C17 123.4(7) . . ?
C22 C21 N9 100.2(9) . . ?
C23 C22 C21 106.3(11) . . ?
C22 C23 C24 106.8(9) . . ?
N9 C24 C23 102.6(9) . . ?
N10 C25 C26 109.2(7) . . ?
N10 C25 C28 116.9(6) . . ?
C26 C25 C28 133.6(7) . . ?
C25 C26 C27 105.3(8) . . ?
N11 C27 C26 106.5(8) . . ?
O4 C28 N12 118.8(6) . . ?
O4 C28 C25 118.4(6) . . ?
N12 C28 C25 122.8(6) . . ?
N12 C29 C30 103.2(7) . . ?
C31 C30 C29 111.3(9) . . ?
C30 C31 C32 107.8(9) . . ?
N12 C32 C31 104.7(7) . . ?
N13 C33 C34 110.6(6) . . ?
N13 C33 C36 114.6(6) . . ?
C34 C33 C36 134.5(7) . . ?
C35 C34 C33 104.8(7) . . ?
C34 C35 N14 109.0(7) . . ?
O5 C36 N15 120.7(6) . . ?
O5 C36 C33 118.5(7) . . ?
N15 C36 C33 120.9(6) . . ?
C38 C37 N15 105.1(7) . . ?
C39 C38 C37 109.2(9) . . ?
C38 C39 C40 107.9(9) . . ?
N15 C40 C39 105.3(7) . . ?
N17 C41 C42 112.0(8) . . ?
N17 C41 C44 121.2(15) . . ?
C42 C41 C44 126.8(15) . . ?
C41 C42 C43 102.5(10) . . ?
N16 C43 C42 109.3(11) . . ?
N18 C44 O6 112.1(16) . . ?
N18 C44 C41 134(3) . . ?
O6 C44 C41 114(2) . . ?
N18 C45 C46 120(2) . . ?
N18 C45 C47 79.4(13) . . ?
C46 C45 C47 44.0(15) . . ?
C47 C46 C45 85(2) . . ?
C46 C47 C48 128(2) . . ?
C46 C47 C45 51.3(14) . . ?
C48 C47 C45 81.3(12) . . ?
N18 C48 C47 90.6(15) . . ?
F1 P1 F3 173.7(16) . . ?
F1 P1 F2 95.5(16) . . ?
F3 P1 F2 90.5(13) . . ?
F1 P1 F6 93.6(11) . . ?
F3 P1 F6 87.8(12) . . ?
F2 P1 F6 92.8(15) . . ?
F1 P1 F5 95.3(14) . . ?
F3 P1 F5 83.2(13) . . ?
F2 P1 F5 88.6(14) . . ?
F6 P1 F5 170.9(14) . . ?
F1 P1 F4 84.5(12) . . ?
F3 P1 F4 89.4(15) . . ?
F2 P1 F4 179.4(17) . . ?
F6 P1 F4 86.7(11) . . ?
F5 P1 F4 91.9(13) . . ?

loop_
_geom_bond_atom_site_label_1
_geom_bond_atom_site_label_2
_geom_bond_distance
_geom_bond_site_symmetry_2
_geom_bond_publ_flag
La1 O1 2.579(5) . ?
La1 O4 2.581(5) . ?
La1 O3 2.596(5) . ?
La1 O5 2.607(5) . ?
La1 N1 2.645(6) . ?
La1 O2 2.672(4) . ?
La1 N7 2.692(5) . ?
La1 N10 2.746(5) . ?
La1 N4 2.747(6) . ?
La1 N13 2.773(5) . ?
O1 C4 1.281(9) . ?
O2 C12 1.269(8) . ?
O3 C20 1.287(9) . ?
O4 C28 1.278(7) . ?
O5 C36 1.249(8) . ?
O6 C44 1.42(3) . ?
N1 C1 1.330(9) . ?
N1 N2 1.381(8) . ?
N2 C3 1.344(10) . ?
N2 B1 1.564(12) . ?
N3 C4 1.381(11) . ?
N3 C5 1.479(11) . ?
N3 C8 1.506(10) . ?
N4 C9 1.346(9) . ?
N4 N5 1.377(8) . ?
N5 C11 1.354(10) . ?
N5 B1 1.541(10) . ?
N6 C12 1.375(10) . ?
N6 C16 1.452(11) . ?
N6 C13 1.454(13) . ?
N7 C17 1.332(8) . ?
N7 N8 1.351(8) . ?
N8 C19 1.356(10) . ?
N8 B1 1.570(11) . ?
N9 C20 1.326(10) . ?
N9 C24 1.476(12) . ?
N9 C21 1.541(12) . ?
N10 C25 1.356(9) . ?
N10 N11 1.360(7) . ?
N11 C27 1.357(11) . ?
N11 B2 1.542(9) . ?
N12 C28 1.351(9) . ?
N12 C32 1.489(9) . ?
N12 C29 1.504(10) . ?
N13 N14 1.377(7) . ?
N13 C33 1.380(10) . ?
N14 C35 1.416(11) . ?
N14 B2 1.522(10) . ?
N15 C36 1.326(9) . ?
N15 C40 1.469(11) . ?
N15 C37 1.507(9) . ?
N16 N17 1.315(9) . ?
N16 C43 1.373(12) . ?
N16 B2 1.552(9) . ?
N17 C41 1.370(15) . ?
N18 C44 1.10(3) . ?
N18 C45 1.36(2) . ?
N18 C48 1.49(2) . ?
C1 C2 1.399(10) . ?
C1 C4 1.502(10) . ?
C2 C3 1.382(12) . ?
C5 C6 1.513(13) . ?
C6 C7 1.50(2) . ?
C7 C8 1.419(16) . ?
C9 C10 1.436(10) . ?
C9 C12 1.474(9) . ?
C10 C11 1.379(12) . ?
C13 C14 1.474(19) . ?
C14 C15 1.47(3) . ?
C15 C16 1.520(14) . ?
C17 C18 1.412(10) . ?
C17 C20 1.511(10) . ?
C18 C19 1.380(12) . ?
C21 C22 1.521(15) . ?
C22 C23 1.435(18) . ?
C23 C24 1.510(14) . ?
C25 C26 1.409(11) . ?
C25 C28 1.465(10) . ?
C26 C27 1.436(14) . ?
C29 C30 1.513(13) . ?
C30 C31 1.478(15) . ?
C31 C32 1.535(17) . ?
C33 C34 1.432(10) . ?
C33 C36 1.494(9) . ?
C34 C35 1.382(12) . ?
C37 C38 1.483(13) . ?
C38 C39 1.438(14) . ?
C39 C40 1.524(14) . ?
C41 C42 1.38(2) . ?
C41 C44 1.454(14) . ?
C42 C43 1.394(13) . ?
C45 C46 1.54(3) . ?
C45 C47 1.96(3) . ?
C46 C47 1.37(4) . ?
C47 C48 1.57(3) . ?
P1 F1 1.477(16) . ?
P1 F3 1.542(19) . ?
P1 F2 1.57(3) . ?
P1 F6 1.574(13) . ?
P1 F5 1.58(2) . ?
P1 F4 1.60(2) . ?
